data_7110096
loop_
_publ_author_name
'Chang-Cang Huang'
'Jian-Jun Liu'
'Yong Chen'
'Mei-Jin Lin'

_publ_section_title
;
 An electron-deficient metallocavitand with an unusual selectivity towards
 substituted benzene derivatives during co-crystallizations
;
_journal_name_full Chem.Commun.
_journal_page_first 11512
_journal_paper_doi 10.1039/c3cc46022c
_journal_volume 49
_journal_year 2013
_chemical_formula_moiety 'C128 H96 Cl8 N24 O24 S8 Zn8, C6 N H7, 9(C4 H9 N O)'
_chemical_formula_sum 'C170 H103 Cl8 N34 O33 S8 Zn8'
_chemical_formula_weight 4212.90
_chemical_name_systematic
; 
 ? 
;
_space_group_IT_number 50
_symmetry_cell_setting orthorhombic
_symmetry_space_group_name_Hall '-P 2ab 2b'
_symmetry_space_group_name_H-M 'P b a n :2'
_atom_sites_solution_hydrogens geom
_atom_sites_solution_primary direct
_atom_sites_solution_secondary difmap
_audit_creation_method SHELXL-97
_cell_angle_alpha 90.00
_cell_angle_beta 90.00
_cell_angle_gamma 90.00
_cell_formula_units_Z 2
_cell_length_a 19.839(4)
_cell_length_b 30.744(6)
_cell_length_c 18.652(4)
_cell_measurement_temperature 293(2)
_cell_measurement_theta_max 27.48
_cell_measurement_theta_min 3.00
_cell_volume 11376(4)
_computing_cell_refinement 'TEXSAN software'
_computing_data_collection 'TEXSAN software'
_computing_data_reduction 'TEXSAN software'
_computing_molecular_graphics 'ORTEX (P.McArdle, 1995)'
_computing_publication_material 'SHELXL-97/2 (Sheldrick,1997)'
_computing_structure_refinement 'SHELXL-97 (Sheldrick, 1997)'
_computing_structure_solution 'SHELXS-97 (Sheldrick, 1990)'
_diffrn_ambient_temperature 293(2)
_diffrn_measured_fraction_theta_full 0.997
_diffrn_measured_fraction_theta_max 0.997
_diffrn_radiation_monochromator graphite
_diffrn_radiation_source 'fine-focus sealed tube'
_diffrn_radiation_type MoK\a
_diffrn_radiation_wavelength 0.71073
_diffrn_reflns_av_R_equivalents 0.0685
_diffrn_reflns_av_sigmaI/netI 0.0471
_diffrn_reflns_limit_h_max 25
_diffrn_reflns_limit_h_min -25
_diffrn_reflns_limit_k_max 39
_diffrn_reflns_limit_k_min -39
_diffrn_reflns_limit_l_max 24
_diffrn_reflns_limit_l_min -22
_diffrn_reflns_number 103519
_diffrn_reflns_theta_full 27.48
_diffrn_reflns_theta_max 27.48
_diffrn_reflns_theta_min 3.00
_exptl_absorpt_coefficient_mu 1.060
_exptl_absorpt_correction_T_max 1.0000
_exptl_absorpt_correction_T_min 0.7698
_exptl_absorpt_correction_type multi-scan
_exptl_absorpt_process_details 'TEXSAN software'
_exptl_crystal_colour Colourless
_exptl_crystal_density_diffrn 1.230
_exptl_crystal_density_method 'not measured'
_exptl_crystal_description Block
_exptl_crystal_F_000 4258
_exptl_crystal_size_max 0.36
_exptl_crystal_size_mid 0.24
_exptl_crystal_size_min 0.18
_platon_squeeze_details
;
SQUEEZE removed 9 disordered DMA  molecules per formula unit. 
This value calculated based upon volume/count_electrons analysis.
;
_refine_diff_density_max 1.265
_refine_diff_density_min -1.172
_refine_diff_density_rms 0.089
_refine_ls_extinction_method none
_refine_ls_goodness_of_fit_ref 0.995
_refine_ls_hydrogen_treatment constr
_refine_ls_matrix_type full
_refine_ls_number_parameters 483
_refine_ls_number_reflns 13032
_refine_ls_number_restraints 0
_refine_ls_restrained_S_all 0.995
_refine_ls_R_factor_all 0.1109
_refine_ls_R_factor_gt 0.0688
_refine_ls_shift/su_max 0.001
_refine_ls_shift/su_mean 0.000
_refine_ls_structure_factor_coef Fsqd
_refine_ls_weighting_details 'calc w=1/[\s^2^(Fo^2^)+(0.1466P)^2^+0.0000P] where P=(Fo^2^+2Fc^2^)/3'
_refine_ls_weighting_scheme calc
_refine_ls_wR_factor_gt 0.2089
_refine_ls_wR_factor_ref 0.2332
_reflns_number_gt 7645
_reflns_number_total 13032
_reflns_threshold_expression >2sigma(I)
_cod_data_source_file c3cc46022c.txt
_cod_data_source_block complex1-PhNH2(919064)
_cod_depositor_comments
;
The following automatic conversions were performed:

'_symmetry_cell_setting' value 'Orthorhombic' changed to
'orthorhombic' according to the built-in table from CIF Core
dictionary named 'cif_core.dic' version 2.4.1 from
2010-06-29.

'_exptl_absorpt_correction_type' value 'Multi-Scan'
changed to 'multi-scan' according to the built-in table from CIF Core
dictionary named 'cif_core.dic' version 2.4.1 from 2010-06-29.

Automatic conversion script
Id: cif_fix_values 1891 2012-01-12 08:04:46Z andrius 
;
_cod_original_sg_symbol_H-M Pban
_cod_database_code 7110096

loop_
_symmetry_equiv_pos_as_xyz
'x, y, z'
'-x+1/2, -y+1/2, z'
'x, -y+1/2, -z'
'-x+1/2, y, -z'
'-x, -y, -z'
'x-1/2, y-1/2, -z'
'-x, y-1/2, z'
'x-1/2, -y, z'

loop_
_atom_site_label
_atom_site_type_symbol
_atom_site_fract_x
_atom_site_fract_y
_atom_site_fract_z
_atom_site_U_iso_or_equiv
_atom_site_adp_type
_atom_site_occupancy
_atom_site_symmetry_multiplicity
_atom_site_calc_flag
_atom_site_refinement_flags
Zn1 Zn 0.7500 0.2500 0.82166(5) 0.0882(3) Uani 1 2 d S
Zn2 Zn 0.52681(2) 0.244520(15) 0.71584(2) 0.05115(16) Uani 1 1 d .
Zn3 Zn 0.39146(3) 0.2500 0.5000 0.05082(19) Uani 1 2 d S
Cl1 Cl 0.92267(11) 0.47973(7) 0.68317(13) 0.1438(8) Uani 1 1 d .
Cl2 Cl 0.57689(8) 0.01866(5) 0.28835(9) 0.1038(5) Uani 1 1 d .
S1 S 0.69267(6) 0.19615(5) 0.88059(7) 0.0783(4) Uani 1 1 d .
S2 S 0.34248(6) 0.29767(4) 0.57767(5) 0.0637(3) Uani 1 1 d .
O1 O 0.7054(2) 0.35153(15) 0.6930(3) 0.1307(18) Uani 1 1 d .
O2 O 0.59908(18) 0.28710(11) 0.67579(19) 0.0832(10) Uani 1 1 d .
O3 O 0.48073(14) 0.19608(11) 0.77702(16) 0.0666(8) Uani 1 1 d .
O4 O 0.52622(19) 0.13669(10) 0.52903(16) 0.0775(9) Uani 1 1 d .
O5 O 0.54164(16) 0.19872(10) 0.63533(17) 0.0705(8) Uani 1 1 d .
O6 O 0.48258(17) 0.29481(11) 0.77571(16) 0.0736(9) Uani 1 1 d .
N1 N 0.66518(18) 0.25886(12) 0.7640(2) 0.0611(9) Uani 1 1 d .
N2 N 0.60995(14) 0.23209(11) 0.78068(16) 0.0476(7) Uani 1 1 d .
N3 N 0.56846(15) 0.17488(11) 0.84785(17) 0.0539(8) Uani 1 1 d .
H3A H 0.5780 0.1570 0.8818 0.065 Uiso 1 1 calc R
N4 N 0.45231(16) 0.23324(10) 0.58101(15) 0.0484(7) Uani 1 1 d .
N5 N 0.44908(17) 0.25916(10) 0.64380(16) 0.0483(7) Uani 1 1 d .
N6 N 0.39480(17) 0.31515(11) 0.70449(16) 0.0550(8) Uani 1 1 d .
H6A H 0.3599 0.3317 0.7043 0.066 Uiso 1 1 calc R
N7 N 0.7500 0.3844(12) 0.5000 0.181(12) Uani 0.50 2 d SP
C1 C 0.8604(3) 0.4402(2) 0.6860(3) 0.0904(16) Uani 1 1 d .
C2 C 0.8766(3) 0.39871(18) 0.6781(3) 0.0816(14) Uani 1 1 d .
H2 H 0.9215 0.3911 0.6714 0.098 Uiso 1 1 calc R
C3 C 0.8272(3) 0.36598(17) 0.6798(3) 0.0843(15) Uani 1 1 d .
H3 H 0.8383 0.3369 0.6724 0.101 Uiso 1 1 calc R
C4 C 0.7615(3) 0.3786(2) 0.6929(4) 0.0930(18) Uani 1 1 d .
C5 C 0.7458(3) 0.4212(2) 0.7011(5) 0.132(3) Uani 1 1 d .
H5 H 0.7014 0.4294 0.7096 0.158 Uiso 1 1 calc R
C6 C 0.7952(4) 0.4522(2) 0.6969(5) 0.135(3) Uani 1 1 d .
H6 H 0.7842 0.4814 0.7015 0.162 Uiso 1 1 calc R
C9 C 0.62017(18) 0.20364(13) 0.83046(19) 0.0495(9) Uani 1 1 d .
C11 C 0.4690(2) 0.13117(15) 0.8423(2) 0.0621(11) Uani 1 1 d .
C10 C 0.50605(19) 0.17035(13) 0.8205(2) 0.0524(9) Uani 1 1 d .
C20 C 0.5366(2) 0.11012(14) 0.4707(2) 0.0635(11) Uani 1 1 d .
C8 C 0.6537(2) 0.28443(16) 0.7092(2) 0.0696(12) Uani 1 1 d .
C26 C 0.4349(2) 0.31916(14) 0.7615(2) 0.0578(10) Uani 1 1 d .
C27 C 0.4196(2) 0.35569(16) 0.8114(3) 0.0703(12) Uani 1 1 d .
C24 C 0.5027(2) 0.20468(13) 0.5834(2) 0.0559(10) Uani 1 1 d .
C23 C 0.5128(3) 0.18020(15) 0.5146(2) 0.0663(12) Uani 1 1 d .
H23A H 0.4726 0.1825 0.4853 0.080 Uiso 1 1 calc R
H23B H 0.5501 0.1928 0.4882 0.080 Uiso 1 1 calc R
C28 C 0.3983(3) 0.39588(18) 0.7877(3) 0.0865(16) Uani 1 1 d .
H28 H 0.3905 0.4004 0.7391 0.104 Uiso 1 1 calc R
C7 C 0.7160(4) 0.3107(2) 0.6859(4) 0.106(2) Uani 1 1 d .
H7A H 0.7544 0.3023 0.7149 0.128 Uiso 1 1 calc R
H7B H 0.7264 0.3043 0.6362 0.128 Uiso 1 1 calc R
C17 C 0.5603(3) 0.05348(17) 0.3595(3) 0.0755(13) Uani 1 1 d .
C16 C 0.3989(3) 0.13380(19) 0.8490(3) 0.0827(15) Uani 1 1 d .
H16 H 0.3766 0.1600 0.8412 0.099 Uiso 1 1 calc R
C12 C 0.4993(3) 0.09101(18) 0.8522(3) 0.0806(14) Uani 1 1 d .
H12 H 0.5458 0.0888 0.8474 0.097 Uiso 1 1 calc R
C18 C 0.5485(3) 0.09505(18) 0.3469(3) 0.0955(18) Uani 1 1 d .
H18 H 0.5482 0.1051 0.2998 0.115 Uiso 1 1 calc R
C29 C 0.3886(4) 0.4295(2) 0.8359(4) 0.110(2) Uani 1 1 d .
H29 H 0.3755 0.4568 0.8197 0.132 Uiso 1 1 calc R
C32 C 0.4326(3) 0.3508(2) 0.8838(3) 0.0871(16) Uani 1 1 d .
H32 H 0.4502 0.3246 0.9003 0.105 Uiso 1 1 calc R
C30 C 0.3982(4) 0.4225(3) 0.9067(4) 0.117(3) Uani 1 1 d .
H30 H 0.3893 0.4450 0.9387 0.141 Uiso 1 1 calc R
C15 C 0.3631(3) 0.0965(3) 0.8674(3) 0.106(2) Uani 1 1 d .
H15 H 0.3166 0.0979 0.8734 0.128 Uiso 1 1 calc R
C14 C 0.3959(5) 0.0577(3) 0.8766(4) 0.129(3) Uani 1 1 d .
H14 H 0.3713 0.0329 0.8885 0.155 Uiso 1 1 calc R
C31 C 0.4201(3) 0.3842(2) 0.9329(3) 0.105(2) Uani 1 1 d .
H31 H 0.4266 0.3801 0.9818 0.126 Uiso 1 1 calc R
C13 C 0.4635(4) 0.0547(2) 0.8687(4) 0.115(2) Uani 1 1 d .
H13 H 0.4852 0.0282 0.8745 0.138 Uiso 1 1 calc R
C19 C 0.5364(3) 0.12422(17) 0.4026(3) 0.0881(17) Uani 1 1 d .
H19 H 0.5283 0.1534 0.3927 0.106 Uiso 1 1 calc R
C21 C 0.5501(6) 0.0683(2) 0.4831(3) 0.143(4) Uani 1 1 d .
H21 H 0.5536 0.0588 0.5303 0.172 Uiso 1 1 calc R
C22 C 0.5589(5) 0.03891(19) 0.4291(4) 0.124(3) Uani 1 1 d .
H22 H 0.5639 0.0095 0.4393 0.149 Uiso 1 1 calc R
C25 C 0.40130(18) 0.28779(12) 0.64466(18) 0.0461(8) Uani 1 1 d .
C36 C 0.7500 0.2500 0.5000 0.26(2) Uani 1 4 d S
C33 C 0.7500 0.327(3) 0.5000 0.24(3) Uani 0.50 2 d SP
C34 C 0.8042(9) 0.3162(9) 0.5171(9) 0.140(7) Uani 0.50 1 d P
C35 C 0.8067(12) 0.2676(12) 0.5222(9) 0.182(12) Uani 0.50 1 d P

loop_
_atom_site_aniso_label
_atom_site_aniso_U_11
_atom_site_aniso_U_22
_atom_site_aniso_U_33
_atom_site_aniso_U_23
_atom_site_aniso_U_13
_atom_site_aniso_U_12
Zn1 0.0403(4) 0.1466(9) 0.0777(5) 0.000 0.000 -0.0277(4)
Zn2 0.0471(3) 0.0557(3) 0.0507(3) 0.00881(19) -0.00467(19) 0.00517(19)
Zn3 0.0546(4) 0.0565(4) 0.0413(3) 0.0027(3) 0.000 0.000
Cl1 0.1380(16) 0.1232(15) 0.1702(18) -0.0238(13) 0.0292(14) -0.0715(13)
Cl2 0.1008(11) 0.0925(10) 0.1181(12) -0.0456(9) 0.0147(9) -0.0005(8)
S1 0.0443(6) 0.1150(10) 0.0756(7) 0.0245(7) -0.0175(5) -0.0075(6)
S2 0.0617(6) 0.0757(7) 0.0538(5) -0.0061(5) -0.0124(5) 0.0237(5)
O1 0.079(3) 0.080(3) 0.233(6) 0.024(3) 0.034(3) -0.006(2)
O2 0.079(2) 0.080(2) 0.090(2) 0.0416(19) 0.0078(19) -0.0001(17)
O3 0.0457(15) 0.085(2) 0.0694(18) 0.0275(16) -0.0113(14) -0.0140(14)
O4 0.123(3) 0.0556(18) 0.0541(17) -0.0010(14) -0.0051(18) 0.0186(18)
O5 0.071(2) 0.0670(19) 0.0739(19) -0.0045(15) -0.0099(16) 0.0277(15)
O6 0.079(2) 0.083(2) 0.0588(17) -0.0112(15) -0.0184(16) 0.0281(17)
N1 0.0464(18) 0.075(2) 0.062(2) 0.0135(18) 0.0059(16) -0.0157(16)
N2 0.0375(15) 0.0548(18) 0.0504(17) 0.0068(14) 0.0025(13) -0.0072(13)
N3 0.0479(17) 0.062(2) 0.0515(17) 0.0198(15) -0.0101(14) -0.0119(15)
N4 0.0554(18) 0.0491(17) 0.0408(15) 0.0021(13) 0.0038(13) 0.0075(14)
N5 0.0577(19) 0.0484(17) 0.0388(15) 0.0020(13) 0.0011(14) 0.0060(14)
N6 0.0546(19) 0.062(2) 0.0490(17) -0.0053(15) -0.0058(15) 0.0177(15)
N7 0.18(3) 0.21(3) 0.15(2) 0.000 0.032(14) 0.000
C1 0.083(4) 0.087(4) 0.101(4) -0.003(3) 0.019(3) -0.027(3)
C2 0.055(3) 0.088(4) 0.102(4) 0.011(3) 0.016(3) 0.000(2)
C3 0.066(3) 0.071(3) 0.116(4) 0.014(3) 0.028(3) 0.000(2)
C4 0.070(3) 0.086(4) 0.123(5) -0.003(3) 0.031(3) -0.032(3)
C5 0.068(4) 0.086(5) 0.241(10) -0.021(5) 0.046(4) -0.003(3)
C6 0.120(6) 0.063(4) 0.222(9) -0.019(4) 0.050(6) 0.006(4)
C9 0.0413(19) 0.059(2) 0.0479(19) 0.0102(17) -0.0046(15) -0.0023(16)
C11 0.067(3) 0.064(3) 0.056(2) 0.009(2) -0.004(2) -0.018(2)
C10 0.046(2) 0.063(2) 0.048(2) 0.0073(19) -0.0062(17) -0.0075(18)
C20 0.075(3) 0.054(2) 0.062(2) 0.003(2) -0.001(2) 0.007(2)
C8 0.062(3) 0.075(3) 0.072(3) 0.014(2) 0.009(2) -0.010(2)
C26 0.061(2) 0.066(3) 0.047(2) -0.0021(19) -0.0008(19) 0.009(2)
C27 0.070(3) 0.073(3) 0.068(3) -0.017(2) -0.009(2) 0.009(2)
C24 0.066(3) 0.057(2) 0.045(2) 0.0055(17) 0.0062(18) 0.0159(19)
C23 0.084(3) 0.061(3) 0.054(2) 0.0008(19) 0.001(2) 0.027(2)
C28 0.103(4) 0.081(4) 0.076(3) -0.022(3) -0.017(3) 0.020(3)
C7 0.127(5) 0.082(4) 0.111(4) 0.015(3) 0.046(4) -0.034(4)
C17 0.072(3) 0.069(3) 0.086(3) -0.015(3) 0.006(3) 0.001(2)
C16 0.071(3) 0.098(4) 0.080(3) 0.012(3) 0.005(3) -0.029(3)
C12 0.084(3) 0.082(4) 0.077(3) 0.005(3) -0.006(3) -0.016(3)
C18 0.136(5) 0.078(4) 0.073(3) -0.004(3) 0.035(3) 0.021(3)
C29 0.131(6) 0.095(4) 0.104(5) -0.041(4) -0.026(4) 0.035(4)
C32 0.102(4) 0.103(4) 0.057(3) -0.018(3) -0.008(3) 0.018(3)
C30 0.122(5) 0.132(6) 0.097(5) -0.057(4) -0.024(4) 0.045(5)
C15 0.085(4) 0.132(6) 0.102(4) -0.007(4) 0.015(3) -0.057(4)
C14 0.187(9) 0.102(5) 0.099(5) 0.008(4) -0.010(5) -0.084(6)
C31 0.102(4) 0.130(6) 0.082(4) -0.034(4) -0.004(3) 0.013(4)
C13 0.140(6) 0.065(4) 0.141(6) 0.010(4) -0.014(5) -0.036(4)
C19 0.129(5) 0.067(3) 0.068(3) 0.003(2) 0.028(3) 0.025(3)
C21 0.292(11) 0.062(4) 0.074(3) -0.001(3) -0.052(5) 0.035(5)
C22 0.214(8) 0.055(3) 0.104(5) -0.003(3) -0.014(5) 0.029(4)
C25 0.048(2) 0.0457(19) 0.0449(18) -0.0023(16) 0.0013(16) 0.0065(15)
C36 0.25(6) 0.44(9) 0.084(17) 0.000 0.000 0.000
C33 0.075(18) 0.60(11) 0.048(10) 0.000 0.002(10) 0.000
C34 0.087(11) 0.24(2) 0.091(10) 0.010(13) 0.024(8) 0.018(13)
C35 0.20(3) 0.28(3) 0.060(8) 0.015(14) -0.003(11) -0.09(3)

loop_
_atom_type_symbol
_atom_type_description
_atom_type_scat_dispersion_real
_atom_type_scat_dispersion_imag
_atom_type_scat_source
C C 0.0033 0.0016 'International Tables Vol C Tables 4.2.6.8 and 6.1.1.4'
H H 0.0000 0.0000 'International Tables Vol C Tables 4.2.6.8 and 6.1.1.4'
N N 0.0061 0.0033 'International Tables Vol C Tables 4.2.6.8 and 6.1.1.4'
O O 0.0106 0.0060 'International Tables Vol C Tables 4.2.6.8 and 6.1.1.4'
S S 0.1246 0.1234 'International Tables Vol C Tables 4.2.6.8 and 6.1.1.4'
Cl Cl 0.1484 0.1585 'International Tables Vol C Tables 4.2.6.8 and 6.1.1.4'
Zn Zn 0.2839 1.4301 'International Tables Vol C Tables 4.2.6.8 and 6.1.1.4'

loop_
_geom_angle_atom_site_label_1
_geom_angle_atom_site_label_2
_geom_angle_atom_site_label_3
_geom_angle
_geom_angle_site_symmetry_1
_geom_angle_site_symmetry_3
N1 Zn1 N1 115.5(2) 2_655 .
N1 Zn1 S1 124.97(11) 2_655 .
N1 Zn1 S1 86.51(10) . .
N1 Zn1 S1 86.51(10) 2_655 2_655
N1 Zn1 S1 124.97(11) . 2_655
S1 Zn1 S1 122.62(8) . 2_655
O5 Zn2 O2 93.97(15) . .
O5 Zn2 N2 100.56(12) . .
O2 Zn2 N2 77.17(13) . .
O5 Zn2 O3 88.49(14) . .
O2 Zn2 O3 161.31(13) . .
N2 Zn2 O3 84.17(11) . .
O5 Zn2 N5 77.66(12) . .
O2 Zn2 N5 98.15(13) . .
N2 Zn2 N5 174.94(12) . .
O3 Zn2 N5 100.47(12) . .
O5 Zn2 O6 160.38(12) . .
O2 Zn2 O6 90.90(15) . .
N2 Zn2 O6 99.06(12) . .
O3 Zn2 O6 92.96(15) . .
N5 Zn2 O6 82.83(11) . .
N4 Zn3 N4 105.81(18) 3_556 .
N4 Zn3 S2 86.72(9) 3_556 3_556
N4 Zn3 S2 124.87(10) . 3_556
N4 Zn3 S2 124.87(10) 3_556 .
N4 Zn3 S2 86.72(9) . .
S2 Zn3 S2 129.51(7) 3_556 .
C9 S1 Zn1 93.28(13) . .
C25 S2 Zn3 93.35(12) . .
C7 O1 C4 117.1(5) . .
C8 O2 Zn2 112.1(3) . .
C10 O3 Zn2 129.5(3) . .
C20 O4 C23 116.5(3) . .
C24 O5 Zn2 111.9(2) . .
C26 O6 Zn2 130.7(3) . .
C8 N1 N2 112.9(4) . .
C8 N1 Zn1 130.0(3) . .
N2 N1 Zn1 117.0(2) . .
C9 N2 N1 115.7(3) . .
C9 N2 Zn2 131.8(2) . .
N1 N2 Zn2 112.5(2) . .
C10 N3 C9 130.9(3) . .
C24 N4 N5 112.2(3) . .
C24 N4 Zn3 130.4(3) . .
N5 N4 Zn3 116.8(2) . .
C25 N5 N4 115.2(3) . .
C25 N5 Zn2 132.7(3) . .
N4 N5 Zn2 112.1(2) . .
C26 N6 C25 129.4(3) . .
C2 C1 C6 120.4(5) . .
C2 C1 Cl1 120.0(5) . .
C6 C1 Cl1 119.6(5) . .
C1 C2 C3 121.3(5) . .
C4 C3 C2 117.4(5) . .
C5 C4 C3 120.6(5) . .
C5 C4 O1 113.2(5) . .
C3 C4 O1 126.0(6) . .
C4 C5 C6 120.1(6) . .
C1 C6 C5 120.1(6) . .
N2 C9 N3 118.8(3) . .
N2 C9 S1 127.5(3) . .
N3 C9 S1 113.7(3) . .
C12 C11 C16 118.1(4) . .
C12 C11 C10 123.5(4) . .
C16 C11 C10 118.3(4) . .
O3 C10 N3 123.7(4) . .
O3 C10 C11 120.1(4) . .
N3 C10 C11 116.1(3) . .
C21 C20 C19 118.4(5) . .
C21 C20 O4 117.7(4) . .
C19 C20 O4 123.8(4) . .
O2 C8 N1 125.3(4) . .
O2 C8 C7 121.3(5) . .
N1 C8 C7 113.3(5) . .
O6 C26 N6 124.8(4) . .
O6 C26 C27 118.6(4) . .
N6 C26 C27 116.5(4) . .
C28 C27 C32 117.9(5) . .
C28 C27 C26 122.5(4) . .
C32 C27 C26 119.3(4) . .
O5 C24 N4 125.8(4) . .
O5 C24 C23 120.4(4) . .
N4 C24 C23 113.7(3) . .
O4 C23 C24 110.0(3) . .
C27 C28 C29 120.2(5) . .
O1 C7 C8 110.7(6) . .
C18 C17 C22 118.8(5) . .
C18 C17 Cl2 119.5(4) . .
C22 C17 Cl2 121.7(4) . .
C15 C16 C11 118.8(6) . .
C13 C12 C11 122.4(6) . .
C17 C18 C19 121.3(5) . .
C30 C29 C28 119.8(6) . .
C27 C32 C31 121.8(6) . .
C31 C30 C29 122.6(6) . .
C14 C15 C16 120.4(6) . .
C13 C14 C15 121.0(6) . .
C30 C31 C32 117.5(6) . .
C14 C13 C12 119.3(7) . .
C20 C19 C18 119.9(5) . .
C20 C21 C22 122.4(6) . .
C21 C22 C17 119.0(5) . .
N5 C25 N6 119.0(3) . .
N5 C25 S2 127.0(3) . .
N6 C25 S2 113.9(3) . .
C35 C36 C35 62(3) 3_556 .
C35 C36 C35 132(3) 3_556 2_655
C35 C36 C35 143.3(15) . 2_655
C35 C36 C35 143.3(15) 3_556 4_656
C35 C36 C35 132(3) . 4_656
C35 C36 C35 62(3) 2_655 4_656
C34 C33 C34 145(9) . 4_656
C34 C33 N7 107(4) . .
C34 C33 N7 107(4) 4_656 .
C33 C34 C35 110(4) . .
C36 C35 C35 58.9(15) . 3_556
C36 C35 C34 111(2) . .
C35 C35 C34 139(3) 3_556 .

loop_
_geom_bond_atom_site_label_1
_geom_bond_atom_site_label_2
_geom_bond_distance
_geom_bond_site_symmetry_2
Zn1 N1 2.015(4) 2_655
Zn1 N1 2.015(4) .
Zn1 S1 2.2897(14) .
Zn1 S1 2.2897(14) 2_655
Zn2 O5 2.079(3) .
Zn2 O2 2.080(3) .
Zn2 N2 2.081(3) .
Zn2 O3 2.087(3) .
Zn2 N5 2.094(3) .
Zn2 O6 2.099(3) .
Zn3 N4 2.002(3) 3_556
Zn3 N4 2.002(3) .
Zn3 S2 2.2783(11) 3_556
Zn3 S2 2.2784(11) .
Cl1 C1 1.733(5) .
Cl2 C17 1.737(5) .
S1 C9 1.731(4) .
S2 C25 1.736(4) .
O1 C7 1.280(7) .
O1 C4 1.389(6) .
O2 C8 1.253(6) .
O3 C10 1.239(5) .
O4 C20 1.376(5) .
O4 C23 1.390(5) .
O5 C24 1.253(5) .
O6 C26 1.236(5) .
N1 C8 1.309(6) .
N1 N2 1.405(4) .
N2 C9 1.292(5) .
N3 C10 1.346(5) .
N3 C9 1.393(5) .
N4 C24 1.332(5) .
N4 N5 1.418(4) .
N5 C25 1.294(5) .
N6 C26 1.334(5) .
N6 C25 1.403(5) .
N7 C33 1.75(8) .
C1 C2 1.324(8) .
C1 C6 1.360(9) .
C2 C3 1.405(7) .
C3 C4 1.381(7) .
C4 C5 1.354(9) .
C5 C6 1.370(9) .
C11 C12 1.385(7) .
C11 C16 1.400(7) .
C11 C10 1.468(6) .
C20 C21 1.334(7) .
C20 C19 1.342(7) .
C8 C7 1.539(7) .
C26 C27 1.489(6) .
C27 C28 1.378(7) .
C27 C32 1.384(7) .
C24 C23 1.501(6) .
C28 C29 1.385(7) .
C17 C18 1.321(7) .
C17 C22 1.374(8) .
C16 C15 1.393(7) .
C12 C13 1.357(8) .
C18 C19 1.394(7) .
C29 C30 1.351(9) .
C32 C31 1.398(8) .
C30 C31 1.347(9) .
C15 C14 1.370(10) .
C14 C13 1.353(11) .
C21 C22 1.363(9) .
C36 C35 1.31(2) 3_556
C36 C35 1.32(2) .
C36 C35 1.31(2) 2_655
C36 C35 1.32(2) 4_656
C33 C34 1.17(3) .
C33 C34 1.17(3) 4_656
C34 C35 1.50(3) .
C35 C35 1.36(7) 3_556

loop_
_platon_squeeze_void_nr
_platon_squeeze_void_average_x
_platon_squeeze_void_average_y
_platon_squeeze_void_average_z
_platon_squeeze_void_volume
_platon_squeeze_void_count_electrons
_platon_squeeze_void_content
1 -0.001 0.003 -0.006 5215 907 ' '
